data_7004882
loop_
_publ_author_name
'Yajima, Tatsuo'
'Takamido, Reiko'
'Shimazaki, Yuichi'
'Odani, Akira'
'Nakabayashi, Yasuo'
'Yamauchi, Osamu'

_publ_section_title
;
 Pi-pi stacking assisted binding of aromatic amino acids by
 copper(II)-aromatic diimine complexes. Effects of ring substituents on
 ternary complex stability.
;
_journal_issue 3
_journal_name_full 'Dalton transactions (Cambridge, England : 2003)'
_journal_page_first 299
_journal_page_last 307
_journal_paper_doi 10.1039/b612394e
_journal_year 2007
_chemical_formula_moiety '[Cu((CONH2)2bpy)(phe)]ClO4.H2O(2)'
_chemical_formula_sum 'C21 H22 Cl Cu N5 O9'
_chemical_formula_weight 587.43
_space_group_IT_number 4
_symmetry_cell_setting monoclinic
_symmetry_Int_Tables_number 4
_symmetry_space_group_name_Hall 'P 2yb'
_symmetry_space_group_name_H-M 'P 1 21 1'
_cell_angle_alpha 90.0000
_cell_angle_beta 94.766(7)
_cell_angle_gamma 90.0000
_cell_formula_units_Z 2
_cell_length_a 9.9415(8)
_cell_length_b 11.9758(7)
_cell_length_c 10.0268(8)
_cell_measurement_reflns_used 21
_cell_measurement_temperature 296.1
_cell_measurement_theta_max 39.5
_cell_measurement_theta_min 35.5
_cell_volume 1189.64(15)
_computing_cell_refinement 'MSC/AFC Diffractometer Control'
_computing_data_collection 'MSC/AFC Diffractometer Control'
_computing_data_reduction CrystalStructure
_computing_publication_material 'CrystalStructure 3.7.0'
_computing_structure_refinement CRYSTALS
_diffrn_measured_fraction_theta_full 1.000
_diffrn_measured_fraction_theta_max 1.000
_diffrn_measurement_device_type 'Rigaku AFC5R'
_diffrn_measurement_method \w-2\q
_diffrn_radiation_type 'Cu K\a'
_diffrn_radiation_wavelength 1.54178
_diffrn_reflns_av_R_equivalents 0.160
_diffrn_reflns_limit_h_max 11
_diffrn_reflns_limit_h_min 0
_diffrn_reflns_limit_k_max 13
_diffrn_reflns_limit_k_min 0
_diffrn_reflns_limit_l_max 11
_diffrn_reflns_limit_l_min -11
_diffrn_reflns_number 1985
_diffrn_reflns_theta_full 60.04
_diffrn_reflns_theta_max 60.04
_diffrn_standards_decay_% -1.48
_diffrn_standards_interval_count 0
_diffrn_standards_number 3
_exptl_absorpt_coefficient_mu 2.896
_exptl_absorpt_correction_type DIFABS
_exptl_crystal_colour blue
_exptl_crystal_density_diffrn 1.640
_exptl_crystal_description prismatic
_exptl_crystal_F_000 602.00
_exptl_crystal_size_max 0.05
_exptl_crystal_size_mid 0.02
_exptl_crystal_size_min 0.01
_refine_diff_density_max 0.65
_refine_diff_density_min -0.68
_refine_ls_extinction_method none
_refine_ls_goodness_of_fit_ref 1.010
_refine_ls_hydrogen_treatment refall
_refine_ls_number_parameters 354
_refine_ls_number_reflns 1985
_refine_ls_R_factor_gt 0.0472
_refine_ls_shift/su_max 0.0000
_refine_ls_structure_factor_coef Fsqd
_refine_ls_weighting_details 'w = 1/[0.0031Fo^2^ + 1.0000\s(Fo^2^)]/(4Fo^2^)'
_refine_ls_weighting_scheme calc
_refine_ls_wR_factor_ref 0.1256
_reflns_number_gt 1883
_reflns_number_total 1866
_reflns_threshold_expression F^2^>2.0\s(F^2^)
_cod_data_source_file b612394e.txt
_cod_data_source_block '_[Cu((CONH2)2bpy)(phe)]ClO4.H2O(2)'
_cod_original_formula_sum 'C21 H22 Cl Cu N5 O9 '
_cod_database_code 7004882

loop_
_symmetry_equiv_pos_site_id
_symmetry_equiv_pos_as_xyz
1 +X,+Y,+Z
2 -X,1/2+Y,-Z

loop_
_atom_site_label
_atom_site_type_symbol
_atom_site_fract_x
_atom_site_fract_y
_atom_site_fract_z
_atom_site_U_iso_or_equiv
_atom_site_adp_type
_atom_site_occupancy
_atom_site_symmetry_multiplicity
_atom_site_calc_flag
_atom_site_refinement_flags
_atom_site_disorder_assembly
_atom_site_disorder_group
Cu(1) Cu -0.20642(6) 0.77127(12) 0.30000(6) 0.0330(2) Uani 1.00 1 d . . .
Cl(1) Cl 0.28509(18) 0.73967(17) 0.70523(19) 0.0560(4) Uani 1.00 1 d . . .
O(1) O 0.2208(4) 0.3250(4) 0.4601(4) 0.0520(12) Uani 1.00 1 d . . .
O(2) O 0.3646(6) 1.1291(5) 0.3698(6) 0.0712(19) Uani 1.00 1 d . . .
O(3) O -0.3585(4) 0.6725(3) 0.3113(4) 0.0392(11) Uani 1.00 1 d . . .
O(4) O -0.5642(4) 0.6382(4) 0.2203(4) 0.0538(13) Uani 1.00 1 d . . .
O(5) O 0.3670(7) 0.7852(12) 0.6160(10) 0.171(4) Uani 1.00 1 d . . .
O(6) O 0.2853(9) 0.7964(12) 0.8241(10) 0.196(6) Uani 1.00 1 d . . .
O(7) O 0.3376(8) 0.6361(6) 0.7337(12) 0.132(3) Uani 1.00 1 d . . .
O(8) O 0.1503(5) 0.7295(5) 0.6460(6) 0.0749(17) Uani 1.00 1 d . . .
O(9) O 0.2927(7) 0.5465(5) 0.9978(6) 0.081(2) Uani 1.00 1 d . . .
N(1) N -0.0712(4) 0.6497(4) 0.3385(4) 0.0301(12) Uani 1.00 1 d . . .
N(2) N 0.3710(5) 0.4374(5) 0.3694(6) 0.0507(17) Uani 1.00 1 d . . .
N(3) N 0.4455(4) 0.9556(4) 0.3445(6) 0.0527(16) Uani 1.00 1 d . . .
N(4) N -0.0401(4) 0.8656(4) 0.3069(4) 0.0301(11) Uani 1.00 1 d . . .
N(5) N -0.3427(5) 0.8709(4) 0.2033(5) 0.0413(13) Uani 1.00 1 d . . .
C(1) C -0.0972(6) 0.5413(5) 0.3465(6) 0.0378(15) Uani 1.00 1 d . . .
C(2) C 0.0040(5) 0.4622(5) 0.3661(5) 0.0358(14) Uani 1.00 1 d . . .
C(3) C 0.2495(6) 0.4141(5) 0.4044(5) 0.0387(15) Uani 1.00 1 d . . .
C(4) C 0.1380(6) 0.4973(4) 0.3748(5) 0.0320(14) Uani 1.00 1 d . . .
C(5) C 0.1642(6) 0.6112(5) 0.3614(5) 0.0347(15) Uani 1.00 1 d . . .
C(6) C 0.0583(5) 0.6837(5) 0.3430(5) 0.0303(14) Uani 1.00 1 d . . .
C(7) C 0.0758(5) 0.8067(5) 0.3292(5) 0.0313(13) Uani 1.00 1 d . . .
C(8) C 0.2000(5) 0.8567(5) 0.3433(5) 0.0349(14) Uani 1.00 1 d . . .
C(9) C 0.3493(6) 1.0197(5) 0.3498(6) 0.0397(17) Uani 1.00 1 d . . .
C(10) C 0.2106(6) 0.9736(4) 0.3361(5) 0.0330(14) Uani 1.00 1 d . . .
C(11) C 0.0914(6) 1.0325(5) 0.3150(6) 0.0363(15) Uani 1.00 1 d . . .
C(12) C -0.0309(6) 0.9758(5) 0.2993(6) 0.0382(15) Uani 1.00 1 d . . .
C(13) C -0.4452(5) 0.7944(5) 0.1386(6) 0.0453(17) Uani 1.00 1 d . . .
C(14) C -0.4592(5) 0.6937(5) 0.2304(5) 0.0377(15) Uani 1.00 1 d . . .
C(15) C -0.4091(6) 0.7561(8) -0.0009(6) 0.063(2) Uani 1.00 1 d . . .
C(16) C -0.2788(7) 0.6939(7) 0.0007(6) 0.054(2) Uani 1.00 1 d . . .
C(17) C -0.1566(8) 0.7471(7) -0.0128(7) 0.063(2) Uani 1.00 1 d . . .
C(18) C -0.0374(8) 0.6847(13) -0.0071(8) 0.086(3) Uani 1.00 1 d . . .
C(19) C -0.0393(11) 0.5738(11) 0.0127(8) 0.085(3) Uani 1.00 1 d . . .
C(20) C -0.1585(13) 0.5202(9) 0.0251(8) 0.085(3) Uani 1.00 1 d . . .
C(21) C -0.2776(10) 0.5790(8) 0.0188(7) 0.069(2) Uani 1.00 1 d . . .
H(1) H -0.1884 0.5169 0.3369 0.045 Uiso 1.00 1 c R . .
H(2) H -0.0164 0.3853 0.3768 0.043 Uiso 1.00 1 c R . .
H(3) H 0.4445 0.3875 0.3881 0.061 Uiso 1.00 1 c R . .
H(4) H 0.3846 0.5061 0.3252 0.061 Uiso 1.00 1 c R . .
H(5) H 0.2547 0.6372 0.3632 0.042 Uiso 1.00 1 c R . .
H(6) H 0.2795 0.8127 0.3561 0.042 Uiso 1.00 1 c R . .
H(7) H 0.4296 0.8779 0.3322 0.064 Uiso 1.00 1 c R . .
H(8) H 0.5352 0.9835 0.3521 0.065 Uiso 1.00 1 c R . .
H(9) H 0.0940 1.1116 0.3101 0.044 Uiso 1.00 1 c R . .
H(10) H -0.1126 1.0165 0.2827 0.046 Uiso 1.00 1 c R . .
H(11) H -0.3020 0.9136 0.1376 0.049 Uiso 1.00 1 c R . .
H(12) H -0.3819 0.9197 0.2639 0.049 Uiso 1.00 1 c R . .
H(13) H -0.5292 0.8326 0.1290 0.054 Uiso 1.00 1 c R . .
H(14) H -0.4019 0.8203 -0.0556 0.075 Uiso 1.00 1 c R . .
H(15) H -0.4796 0.7095 -0.0388 0.075 Uiso 1.00 1 c R . .
H(16) H -0.1578 0.8256 -0.0263 0.076 Uiso 1.00 1 c R . .
H(17) H 0.0454 0.7212 -0.0196 0.104 Uiso 1.00 1 c R . .
H(18) H 0.0419 0.5317 0.0222 0.103 Uiso 1.00 1 c R . .
H(19) H -0.1580 0.4415 0.0377 0.103 Uiso 1.00 1 c R . .
H(20) H -0.3593 0.5395 0.0274 0.084 Uiso 1.00 1 c R . .

loop_
_atom_site_aniso_label
_atom_site_aniso_U_11
_atom_site_aniso_U_22
_atom_site_aniso_U_33
_atom_site_aniso_U_12
_atom_site_aniso_U_13
_atom_site_aniso_U_23
Cu(1) 0.0239(4) 0.0279(4) 0.0470(4) -0.0001(3) 0.0020(2) 0.0047(3)
Cl(1) 0.0486(8) 0.0417(10) 0.0756(10) 0.0066(7) -0.0078(7) 0.0007(7)
O(1) 0.053(2) 0.032(2) 0.074(2) 0.011(2) 0.022(2) 0.014(2)
O(2) 0.063(3) 0.051(3) 0.101(4) -0.010(2) 0.012(3) -0.007(2)
O(3) 0.0273(19) 0.037(2) 0.054(2) -0.0067(19) 0.0040(17) 0.0070(19)
O(4) 0.038(2) 0.057(3) 0.066(2) -0.014(2) 0.002(2) 0.003(2)
O(5) 0.080(4) 0.251(14) 0.176(8) -0.071(7) -0.028(5) 0.124(9)
O(6) 0.133(7) 0.28(2) 0.165(8) 0.088(10) -0.063(7) -0.145(11)
O(7) 0.071(4) 0.058(4) 0.266(11) 0.024(4) 0.010(5) 0.038(6)
O(8) 0.057(3) 0.063(3) 0.101(4) 0.011(3) -0.021(3) -0.005(3)
O(9) 0.093(4) 0.067(3) 0.082(3) -0.011(3) 0.006(3) -0.024(3)
N(1) 0.027(2) 0.027(2) 0.036(2) 0.000(2) 0.0020(18) 0.0028(19)
N(2) 0.039(3) 0.037(3) 0.078(4) 0.009(2) 0.014(2) 0.016(2)
N(3) 0.020(2) 0.021(2) 0.120(5) -0.000(2) 0.022(2) -0.012(3)
N(4) 0.025(2) 0.029(2) 0.036(2) 0.001(2) 0.0037(17) 0.003(2)
N(5) 0.031(2) 0.040(2) 0.053(2) -0.000(2) 0.002(2) 0.010(2)
C(1) 0.036(3) 0.026(3) 0.052(3) -0.005(2) 0.003(2) -0.000(2)
C(2) 0.039(3) 0.024(2) 0.044(3) -0.001(2) 0.002(2) 0.004(2)
C(3) 0.042(3) 0.033(3) 0.042(2) 0.005(2) 0.009(2) 0.005(2)
C(4) 0.038(3) 0.019(2) 0.039(2) 0.001(2) 0.006(2) 0.007(2)
C(5) 0.031(3) 0.026(3) 0.047(3) -0.001(2) 0.005(2) 0.002(2)
C(6) 0.029(2) 0.025(2) 0.037(2) -0.003(2) 0.005(2) -0.001(2)
C(7) 0.026(2) 0.028(2) 0.039(2) 0.002(2) 0.003(2) 0.006(2)
C(8) 0.028(2) 0.025(2) 0.052(3) -0.002(2) 0.007(2) 0.003(2)
C(9) 0.035(3) 0.025(3) 0.059(3) -0.003(2) 0.008(2) -0.002(2)
C(10) 0.035(3) 0.025(3) 0.039(2) 0.000(2) 0.005(2) 0.003(2)
C(11) 0.038(3) 0.024(2) 0.048(3) 0.002(2) 0.009(2) 0.001(2)
C(12) 0.033(3) 0.028(3) 0.055(3) 0.005(2) 0.007(2) 0.002(2)
C(13) 0.024(2) 0.045(4) 0.065(3) -0.000(2) -0.003(2) 0.010(3)
C(14) 0.026(2) 0.044(3) 0.044(3) -0.000(2) 0.007(2) -0.003(2)
C(15) 0.048(3) 0.092(6) 0.046(3) -0.024(4) -0.008(2) 0.020(4)
C(16) 0.055(4) 0.072(5) 0.035(3) -0.013(3) 0.007(2) -0.008(3)
C(17) 0.061(4) 0.068(5) 0.061(3) -0.006(4) 0.014(3) -0.011(3)
C(18) 0.062(5) 0.140(11) 0.058(4) -0.008(6) 0.018(4) -0.029(5)
C(19) 0.099(8) 0.099(8) 0.058(4) 0.026(7) 0.015(4) -0.017(5)
C(20) 0.131(9) 0.062(5) 0.064(5) 0.007(6) 0.027(5) -0.006(4)
C(21) 0.086(6) 0.066(5) 0.059(4) -0.014(5) 0.023(4) -0.009(4)

loop_
_atom_type_symbol
_atom_type_description
_atom_type_scat_dispersion_real
_atom_type_scat_dispersion_imag
_atom_type_scat_source
Cu Cu -1.965 0.589
;
International Tables for Crystallography
(1992, Vol. C, Tables 4.2.6.8 and 6.1.1.4)
;
O O 0.049 0.032
;
International Tables for Crystallography
(1992, Vol. C, Tables 4.2.6.8 and 6.1.1.4)
;
C C 0.018 0.009
;
International Tables for Crystallography
(1992, Vol. C, Tables 4.2.6.8 and 6.1.1.4)
;
H H 0.000 0.000
;
International Tables for Crystallography
(1992, Vol. C, Table 6.1.1.4)
;
N N 0.031 0.018
;
International Tables for Crystallography
(1992, Vol. C, Tables 4.2.6.8 and 6.1.1.4)
;
Cl Cl 0.364 0.702
;
International Tables for Crystallography
(1992, Vol. C, Tables 4.2.6.8 and 6.1.1.4)
;

loop_
_geom_angle_atom_site_label_1
_geom_angle_atom_site_label_2
_geom_angle_atom_site_label_3
_geom_angle
_geom_angle_publ_flag
_geom_angle_site_symmetry_1
_geom_angle_site_symmetry_2
_geom_angle_site_symmetry_3
O(3) Cu(1) N(1) 93.42(19) ? . . .
O(3) Cu(1) N(4) 173.65(18) ? . . .
O(3) Cu(1) N(5) 83.8(2) ? . . .
N(1) Cu(1) N(4) 82.2(2) ? . . .
N(1) Cu(1) N(5) 161.6(2) ? . . .
N(4) Cu(1) N(5) 101.9(2) ? . . .
O(5) Cl(1) O(6) 114.3(7) ? . . .
O(5) Cl(1) O(7) 105.0(7) ? . . .
O(5) Cl(1) O(8) 110.5(4) ? . . .
O(6) Cl(1) O(7) 107.2(7) ? . . .
O(6) Cl(1) O(8) 109.8(4) ? . . .
O(7) Cl(1) O(8) 109.8(4) ? . . .
Cu(1) O(3) C(14) 115.0(4) ? . . .
Cu(1) N(1) C(1) 126.4(3) ? . . .
Cu(1) N(1) C(6) 114.3(3) ? . . .
C(1) N(1) C(6) 119.0(5) ? . . .
Cu(1) N(4) C(7) 113.7(4) ? . . .
Cu(1) N(4) C(12) 128.4(4) ? . . .
C(7) N(4) C(12) 117.8(5) ? . . .
Cu(1) N(5) C(13) 105.0(4) ? . . .
N(1) C(1) C(2) 122.3(5) ? . . .
C(1) C(2) C(4) 118.8(5) ? . . .
O(1) C(3) N(2) 123.3(6) ? . . .
O(1) C(3) C(4) 117.6(5) ? . . .
N(2) C(3) C(4) 119.1(5) ? . . .
C(2) C(4) C(3) 119.9(5) ? . . .
C(2) C(4) C(5) 118.3(5) ? . . .
C(3) C(4) C(5) 121.7(5) ? . . .
C(4) C(5) C(6) 119.0(5) ? . . .
N(1) C(6) C(5) 122.4(5) ? . . .
N(1) C(6) C(7) 114.5(5) ? . . .
C(5) C(6) C(7) 123.1(5) ? . . .
N(4) C(7) C(6) 115.2(5) ? . . .
N(4) C(7) C(8) 122.5(5) ? . . .
C(6) C(7) C(8) 122.3(5) ? . . .
C(7) C(8) C(10) 120.1(5) ? . . .
O(2) C(9) N(3) 122.8(6) ? . . .
O(2) C(9) C(10) 118.3(5) ? . . .
N(3) C(9) C(10) 118.9(5) ? . . .
C(8) C(10) C(9) 116.1(5) ? . . .
C(8) C(10) C(11) 116.7(5) ? . . .
C(9) C(10) C(11) 127.2(5) ? . . .
C(10) C(11) C(12) 120.0(5) ? . . .
N(4) C(12) C(11) 122.9(5) ? . . .
N(5) C(13) C(14) 108.5(4) ? . . .
N(5) C(13) C(15) 112.2(5) ? . . .
C(14) C(13) C(15) 110.5(6) ? . . .
O(3) C(14) O(4) 124.4(6) ? . . .
O(3) C(14) C(13) 116.1(5) ? . . .
O(4) C(14) C(13) 119.6(5) ? . . .
C(13) C(15) C(16) 113.9(5) ? . . .
C(15) C(16) C(17) 122.4(8) ? . . .
C(15) C(16) C(21) 119.6(7) ? . . .
C(17) C(16) C(21) 118.0(7) ? . . .
C(16) C(17) C(18) 119.8(9) ? . . .
C(17) C(18) C(19) 120.8(9) ? . . .
C(18) C(19) C(20) 120.2(10) ? . . .
C(19) C(20) C(21) 120.4(10) ? . . .
C(16) C(21) C(20) 120.8(9) ? . . .
C(3) N(2) H(3) 121.5 ? . . .
C(3) N(2) H(4) 118.5 ? . . .
H(3) N(2) H(4) 120.0 ? . . .
C(9) N(3) H(7) 119.7 ? . . .
C(9) N(3) H(8) 120.3 ? . . .
H(7) N(3) H(8) 120.0 ? . . .
Cu(1) N(5) H(11) 110.3 ? . . .
Cu(1) N(5) H(12) 110.8 ? . . .
C(13) N(5) H(11) 110.3 ? . . .
C(13) N(5) H(12) 110.9 ? . . .
H(11) N(5) H(12) 109.5 ? . . .
N(1) C(1) H(1) 118.9 ? . . .
C(2) C(1) H(1) 118.7 ? . . .
C(1) C(2) H(2) 121.3 ? . . .
C(4) C(2) H(2) 119.8 ? . . .
C(4) C(5) H(5) 120.1 ? . . .
C(6) C(5) H(5) 120.8 ? . . .
C(7) C(8) H(6) 120.3 ? . . .
C(10) C(8) H(6) 119.6 ? . . .
C(10) C(11) H(9) 119.4 ? . . .
C(12) C(11) H(9) 120.6 ? . . .
N(4) C(12) H(10) 117.3 ? . . .
C(11) C(12) H(10) 119.8 ? . . .
N(5) C(13) H(13) 108.3 ? . . .
C(14) C(13) H(13) 108.5 ? . . .
C(15) C(13) H(13) 108.7 ? . . .
C(13) C(15) H(14) 108.5 ? . . .
C(13) C(15) H(15) 108.5 ? . . .
C(16) C(15) H(14) 107.6 ? . . .
C(16) C(15) H(15) 108.7 ? . . .
H(14) C(15) H(15) 109.5 ? . . .
C(16) C(17) H(16) 117.9 ? . . .
C(18) C(17) H(16) 122.3 ? . . .
C(17) C(18) H(17) 119.3 ? . . .
C(19) C(18) H(17) 119.8 ? . . .
C(18) C(19) H(18) 121.2 ? . . .
C(20) C(19) H(18) 118.6 ? . . .
C(19) C(20) H(19) 119.0 ? . . .
C(21) C(20) H(19) 120.6 ? . . .
C(16) C(21) H(20) 120.5 ? . . .
C(20) C(21) H(20) 118.6 ? . . .

loop_
_geom_bond_atom_site_label_1
_geom_bond_atom_site_label_2
_geom_bond_distance
_geom_bond_publ_flag
_geom_bond_site_symmetry_1
_geom_bond_site_symmetry_2
Cu(1) O(3) 1.931(4) ? . .
Cu(1) N(1) 1.998(4) ? . .
Cu(1) N(4) 1.999(5) ? . .
Cu(1) N(5) 1.995(5) ? . .
Cl(1) O(5) 1.371(11) ? . .
Cl(1) O(6) 1.372(12) ? . .
Cl(1) O(7) 1.366(8) ? . .
Cl(1) O(8) 1.425(6) ? . .
O(1) C(3) 1.249(8) ? . .
O(2) C(9) 1.331(9) ? . .
O(3) C(14) 1.261(6) ? . .
O(4) C(14) 1.235(7) ? . .
N(1) C(1) 1.328(7) ? . .
N(1) C(6) 1.347(7) ? . .
N(2) C(3) 1.316(8) ? . .
N(3) C(9) 1.231(8) ? . .
N(4) C(7) 1.353(7) ? . .
N(4) C(12) 1.326(8) ? . .
N(5) C(13) 1.479(8) ? . .
C(1) C(2) 1.383(8) ? . .
C(2) C(4) 1.393(8) ? . .
C(3) C(4) 1.502(8) ? . .
C(4) C(5) 1.398(8) ? . .
C(5) C(6) 1.366(8) ? . .
C(6) C(7) 1.491(8) ? . .
C(7) C(8) 1.369(8) ? . .
C(8) C(10) 1.406(8) ? . .
C(9) C(10) 1.482(8) ? . .
C(10) C(11) 1.380(8) ? . .
C(11) C(12) 1.389(8) ? . .
C(13) C(14) 1.531(9) ? . .
C(13) C(15) 1.542(9) ? . .
C(15) C(16) 1.493(11) ? . .
C(16) C(17) 1.388(11) ? . .
C(16) C(21) 1.388(13) ? . .
C(17) C(18) 1.398(13) ? . .
C(18) C(19) 1.34(2) ? . .
C(19) C(20) 1.363(17) ? . .
C(20) C(21) 1.375(16) ? . .
N(2) H(3) 0.950 ? . .
N(2) H(4) 0.950 ? . .
N(3) H(7) 0.950 ? . .
N(3) H(8) 0.950 ? . .
N(5) H(11) 0.950 ? . .
N(5) H(12) 0.950 ? . .
C(1) H(1) 0.950 ? . .
C(2) H(2) 0.950 ? . .
C(5) H(5) 0.950 ? . .
C(8) H(6) 0.950 ? . .
C(11) H(9) 0.950 ? . .
C(12) H(10) 0.950 ? . .
C(13) H(13) 0.950 ? . .
C(15) H(14) 0.950 ? . .
C(15) H(15) 0.950 ? . .
C(17) H(16) 0.950 ? . .
C(18) H(17) 0.950 ? . .
C(19) H(18) 0.950 ? . .
C(20) H(19) 0.950 ? . .
C(21) H(20) 0.950 ? . .

loop_
_geom_torsion_atom_site_label_1
_geom_torsion_atom_site_label_2
_geom_torsion_atom_site_label_3
_geom_torsion_atom_site_label_4
_geom_torsion
_geom_torsion_publ_flag
_geom_torsion_site_symmetry_1
_geom_torsion_site_symmetry_2
_geom_torsion_site_symmetry_3
_geom_torsion_site_symmetry_4
O(3) Cu(1) N(1) C(1) 8.0(5) ? . . . .
O(3) Cu(1) N(1) C(6) -178.8(3) ? . . . .
N(1) Cu(1) O(3) C(14) -144.0(4) ? . . . .
O(3) Cu(1) N(4) C(7) 48(2) ? . . . .
O(3) Cu(1) N(4) C(12) -128.8(17) ? . . . .
N(4) Cu(1) O(3) C(14) 170.4(17) ? . . . .
O(3) Cu(1) N(5) C(13) -29.0(3) ? . . . .
N(5) Cu(1) O(3) C(14) 17.7(4) ? . . . .
N(1) Cu(1) N(4) C(7) 1.4(3) ? . . . .
N(1) Cu(1) N(4) C(12) -174.9(5) ? . . . .
N(4) Cu(1) N(1) C(1) -176.6(5) ? . . . .
N(4) Cu(1) N(1) C(6) -3.4(3) ? . . . .
N(1) Cu(1) N(5) C(13) 53.1(8) ? . . . .
N(5) Cu(1) N(1) C(1) -72.6(8) ? . . . .
N(5) Cu(1) N(1) C(6) 100.6(7) ? . . . .
N(4) Cu(1) N(5) C(13) 154.0(3) ? . . . .
N(5) Cu(1) N(4) C(7) -160.3(3) ? . . . .
N(5) Cu(1) N(4) C(12) 23.4(5) ? . . . .
Cu(1) O(3) C(14) O(4) 178.0(5) ? . . . .
Cu(1) O(3) C(14) C(13) -0.8(6) ? . . . .
Cu(1) N(1) C(1) C(2) 176.2(4) ? . . . .
Cu(1) N(1) C(6) C(5) -176.6(4) ? . . . .
Cu(1) N(1) C(6) C(7) 4.6(5) ? . . . .
C(1) N(1) C(6) C(5) -2.9(8) ? . . . .
C(1) N(1) C(6) C(7) 178.3(5) ? . . . .
C(6) N(1) C(1) C(2) 3.3(8) ? . . . .
Cu(1) N(4) C(7) C(6) 0.6(6) ? . . . .
Cu(1) N(4) C(7) C(8) -177.0(4) ? . . . .
Cu(1) N(4) C(12) C(11) 175.3(4) ? . . . .
C(7) N(4) C(12) C(11) -0.9(8) ? . . . .
C(12) N(4) C(7) C(6) 177.3(5) ? . . . .
C(12) N(4) C(7) C(8) -0.3(7) ? . . . .
Cu(1) N(5) C(13) C(14) 34.6(5) ? . . . .
Cu(1) N(5) C(13) C(15) -87.8(5) ? . . . .
N(1) C(1) C(2) C(4) -1.4(9) ? . . . .
C(1) C(2) C(4) C(3) 176.3(5) ? . . . .
C(1) C(2) C(4) C(5) -0.9(8) ? . . . .
O(1) C(3) C(4) C(2) -21.8(8) ? . . . .
O(1) C(3) C(4) C(5) 155.4(5) ? . . . .
N(2) C(3) C(4) C(2) 157.5(5) ? . . . .
N(2) C(3) C(4) C(5) -25.4(8) ? . . . .
C(2) C(4) C(5) C(6) 1.3(8) ? . . . .
C(3) C(4) C(5) C(6) -175.9(5) ? . . . .
C(4) C(5) C(6) N(1) 0.6(8) ? . . . .
C(4) C(5) C(6) C(7) 179.3(5) ? . . . .
N(1) C(6) C(7) N(4) -3.5(7) ? . . . .
N(1) C(6) C(7) C(8) 174.2(5) ? . . . .
C(5) C(6) C(7) N(4) 177.8(5) ? . . . .
C(5) C(6) C(7) C(8) -4.6(8) ? . . . .
N(4) C(7) C(8) C(10) 0.7(8) ? . . . .
C(6) C(7) C(8) C(10) -176.8(5) ? . . . .
C(7) C(8) C(10) C(9) -178.9(5) ? . . . .
C(7) C(8) C(10) C(11) 0.2(6) ? . . . .
O(2) C(9) C(10) C(8) -167.1(6) ? . . . .
O(2) C(9) C(10) C(11) 14.0(9) ? . . . .
N(3) C(9) C(10) C(8) 11.7(8) ? . . . .
N(3) C(9) C(10) C(11) -167.2(6) ? . . . .
C(8) C(10) C(11) C(12) -1.3(8) ? . . . .
C(9) C(10) C(11) C(12) 177.6(5) ? . . . .
C(10) C(11) C(12) N(4) 1.8(9) ? . . . .
N(5) C(13) C(14) O(3) -24.1(7) ? . . . .
N(5) C(13) C(14) O(4) 157.1(5) ? . . . .
N(5) C(13) C(15) C(16) 60.6(9) ? . . . .
C(14) C(13) C(15) C(16) -60.6(8) ? . . . .
C(15) C(13) C(14) O(3) 99.4(6) ? . . . .
C(15) C(13) C(14) O(4) -79.5(6) ? . . . .
C(13) C(15) C(16) C(17) -90.5(8) ? . . . .
C(13) C(15) C(16) C(21) 88.3(8) ? . . . .
C(15) C(16) C(17) C(18) 178.4(6) ? . . . .
C(15) C(16) C(21) C(20) -177.9(6) ? . . . .
C(17) C(16) C(21) C(20) 1.0(10) ? . . . .
C(21) C(16) C(17) C(18) -0.5(8) ? . . . .
C(16) C(17) C(18) C(19) -0.6(10) ? . . . .
C(17) C(18) C(19) C(20) 1.2(13) ? . . . .
C(18) C(19) C(20) C(21) -0.6(11) ? . . . .
C(19) C(20) C(21) C(16) -0.5(10) ? . . . .
